data_4507494
loop_
_publ_author_name
'Seo, Ji-Youn'
'Jazbinsek, Mojca'
'Choi, Eun-Young'
'Lee, Seung-Heon'
'Yun, Hoseop'
'Kim, Jong-Taek'
'Lee, Yoon Sup'
'Kwon, O-Pil'

_publ_section_title
;
 Unusual Twisting and Bending of Phenyltriene with Methylthiolated
 Biphenyl Sulfane Group in the Crystalline State
;
_journal_issue 3
_journal_name_full 'Crystal Growth &amp; Design'
_journal_page_first 1014
_journal_paper_doi 10.1021/cg301625d
_journal_volume 13
_journal_year 2013
_chemical_formula_sum 'C24 H20 N2 S'
_chemical_formula_weight 368.5
_space_group_IT_number 14
_symmetry_cell_setting monoclinic
_symmetry_space_group_name_Hall '-P 2yn'
_symmetry_space_group_name_H-M 'P 1 21/n 1'
_atom_sites_solution_hydrogens geom
_atom_sites_solution_primary direct
_atom_sites_solution_secondary difmap
_audit_creation_date 2012-04-08T20:37:48-00:00
_audit_creation_method 'WinGX routine CIF_UPDATE'
_cell_angle_alpha 90
_cell_angle_beta 91.1839(17)
_cell_angle_gamma 90
_cell_formula_units_Z 4
_cell_length_a 5.7277(3)
_cell_length_b 43.616(2)
_cell_length_c 8.0965(5)
_cell_measurement_reflns_used 8524
_cell_measurement_temperature 290(1)
_cell_measurement_theta_max 27.5
_cell_measurement_theta_min 3.0
_cell_volume 2022.23(19)
_computing_structure_refinement 'SHELXL-97 (Sheldrick, 2008)'
_diffrn_ambient_temperature 290(1)
_diffrn_measured_fraction_theta_full 0.997
_diffrn_measured_fraction_theta_max 0.997
_diffrn_measurement_device_type 'Rigaku R-axis Rapid S'
_diffrn_radiation_monochromator graphite
_diffrn_radiation_source 'fine-focus sealed tube'
_diffrn_radiation_type MoK\a
_diffrn_radiation_wavelength 0.71073
_diffrn_reflns_av_R_equivalents 0.0656
_diffrn_reflns_av_unetI/netI 0.0514
_diffrn_reflns_limit_h_max 6
_diffrn_reflns_limit_h_min -6
_diffrn_reflns_limit_k_max 51
_diffrn_reflns_limit_k_min -51
_diffrn_reflns_limit_l_max 9
_diffrn_reflns_limit_l_min -9
_diffrn_reflns_number 15917
_diffrn_reflns_theta_full 25
_diffrn_reflns_theta_max 25
_diffrn_reflns_theta_min 3.13
_diffrn_standards_number 0
_exptl_absorpt_coefficient_mu 0.17
_exptl_absorpt_correction_T_max 1.000
_exptl_absorpt_correction_T_min 0.469
_exptl_absorpt_correction_type multi-scan
_exptl_crystal_density_diffrn 1.21
_exptl_crystal_density_method 'not measured'
_exptl_crystal_F_000 776
_exptl_crystal_size_max 0.46
_exptl_crystal_size_mid 0.10
_exptl_crystal_size_min 0.04
_refine_diff_density_max 0.381
_refine_diff_density_min -0.261
_refine_diff_density_rms 0.042
_refine_ls_extinction_coef 0.0029(16)
_refine_ls_extinction_expression Fc^*^=kFc[1+0.001xFc^2^\l^3^/sin(2\q)]^-1/4^
_refine_ls_extinction_method SHELXL
_refine_ls_goodness_of_fit_ref 1.041
_refine_ls_hydrogen_treatment constr
_refine_ls_matrix_type full
_refine_ls_number_parameters 245
_refine_ls_number_reflns 3552
_refine_ls_number_restraints 0
_refine_ls_restrained_S_all 1.041
_refine_ls_R_factor_all 0.1204
_refine_ls_R_factor_gt 0.0556
_refine_ls_shift/su_max 0
_refine_ls_shift/su_mean 0
_refine_ls_structure_factor_coef Fsqd
_refine_ls_weighting_details 'calc w=1/[\s^2^(Fo^2^)+(0.0843P)^2^+0.1972P] where P=(Fo^2^+2Fc^2^)/3'
_refine_ls_weighting_scheme calc
_refine_ls_wR_factor_gt 0.1426
_refine_ls_wR_factor_ref 0.1814
_reflns_number_gt 1748
_reflns_number_total 3552
_reflns_threshold_expression >2\s(I)
_cod_data_source_file cg301625d_si_003.cif
_cod_data_source_block l
_cod_original_cell_volume 2022.2(2)
_cod_database_code 4507494

loop_
_symmetry_equiv_pos_as_xyz
'x, y, z'
'-x+1/2, y+1/2, -z+1/2'
'-x, -y, -z'
'x-1/2, -y-1/2, z-1/2'

loop_
_atom_site_label
_atom_site_type_symbol
_atom_site_fract_x
_atom_site_fract_y
_atom_site_fract_z
_atom_site_U_iso_or_equiv
_atom_site_adp_type
_atom_site_occupancy
_atom_site_symmetry_multiplicity
_atom_site_calc_flag
_atom_site_refinement_flags
S1 S 0.38893(14) 0.25179(2) 0.37641(12) 0.0701(3) Uani 1 1 d .
N1 N 2.0697(7) 0.48141(9) 0.6947(6) 0.1265(15) Uani 1 1 d .
N2 N 1.7897(7) 0.40286(9) 0.9513(6) 0.1156(13) Uani 1 1 d .
C1 C 1.9348(7) 0.46215(9) 0.6932(5) 0.0882(12) Uani 1 1 d .
C2 C 1.7807(7) 0.41820(9) 0.8358(6) 0.0833(11) Uani 1 1 d .
C3 C 1.7687(6) 0.43758(7) 0.6945(5) 0.0720(10) Uani 1 1 d .
C4 C 1.6072(6) 0.43308(7) 0.5689(5) 0.0696(9) Uani 1 1 d .
C5 C 1.4490(6) 0.40785(7) 0.5720(5) 0.0727(10) Uani 1 1 d .
H5 H 1.4593 0.3944 0.6609 0.087 Uiso 1 1 calc R
C6 C 1.2850(6) 0.40242(7) 0.4532(4) 0.0656(9) Uani 1 1 d .
C7 C 1.1415(6) 0.37538(7) 0.4657(4) 0.0661(9) Uani 1 1 d .
H7 H 1.1762 0.3621 0.5528 0.079 Uiso 1 1 calc R
C8 C 0.9633(5) 0.36733(7) 0.3648(4) 0.0640(9) Uani 1 1 d .
H8 H 0.9197 0.3812 0.2828 0.077 Uiso 1 1 calc R
C9 C 0.8322(5) 0.33897(7) 0.3718(4) 0.0555(8) Uani 1 1 d .
C10 C 0.9074(5) 0.31336(7) 0.4603(4) 0.0600(8) Uani 1 1 d .
H10 H 1.0468 0.3145 0.5211 0.072 Uiso 1 1 calc R
C11 C 0.7823(5) 0.28646(7) 0.4608(4) 0.0625(9) Uani 1 1 d .
H11 H 0.838 0.2698 0.5211 0.075 Uiso 1 1 calc R
C12 C 0.5739(5) 0.28408(7) 0.3721(4) 0.0553(8) Uani 1 1 d .
C13 C 0.4952(5) 0.30935(7) 0.2821(4) 0.0650(9) Uani 1 1 d .
H13 H 0.3565 0.3081 0.2207 0.078 Uiso 1 1 calc R
C14 C 0.6219(5) 0.33611(7) 0.2836(4) 0.0663(9) Uani 1 1 d .
H14 H 0.5655 0.3528 0.2238 0.08 Uiso 1 1 calc R
C15 C 1.5903(7) 0.45442(9) 0.4271(5) 0.0920(12) Uani 1 1 d .
H15A H 1.5418 0.4742 0.4684 0.11 Uiso 1 1 calc R
H15B H 1.7456 0.4569 0.3835 0.11 Uiso 1 1 calc R
C16 C 1.4421(12) 0.44653(14) 0.2980(8) 0.184(3) Uani 1 1 d .
H16 H 1.5543 0.4326 0.2476 0.221 Uiso 1 1 calc R
C17 C 1.2618(6) 0.42373(7) 0.3079(5) 0.0743(10) Uani 1 1 d .
H17A H 1.2616 0.4116 0.2074 0.089 Uiso 1 1 calc R
H17B H 1.112 0.434 0.3128 0.089 Uiso 1 1 calc R
C18 C 1.4280(9) 0.46769(10) 0.1491(6) 0.1218(17) Uani 1 1 d .
H18A H 1.3349 0.4582 0.0633 0.183 Uiso 1 1 calc R
H18B H 1.5823 0.4714 0.1096 0.183 Uiso 1 1 calc R
H18C H 1.3578 0.4868 0.1803 0.183 Uiso 1 1 calc R
C19 C 0.5734(5) 0.21942(7) 0.3813(4) 0.0585(8) Uani 1 1 d .
C20 C 0.4904(6) 0.19340(8) 0.4582(4) 0.0715(10) Uani 1 1 d .
H20 H 0.3507 0.1943 0.5145 0.086 Uiso 1 1 calc R
C21 C 0.6115(8) 0.16630(8) 0.4524(5) 0.0838(11) Uani 1 1 d .
H21 H 0.5507 0.1488 0.5015 0.101 Uiso 1 1 calc R
C22 C 0.8222(8) 0.16483(9) 0.3744(5) 0.0831(11) Uani 1 1 d .
H22 H 0.9059 0.1466 0.3727 0.1 Uiso 1 1 calc R
C23 C 0.9080(6) 0.19054(9) 0.2992(5) 0.0793(11) Uani 1 1 d .
H23 H 1.0508 0.1896 0.2468 0.095 Uiso 1 1 calc R
C24 C 0.7855(5) 0.21767(8) 0.3002(4) 0.0645(9) Uani 1 1 d .
H24 H 0.8441 0.2348 0.2469 0.077 Uiso 1 1 calc R

loop_
_atom_site_aniso_label
_atom_site_aniso_U_11
_atom_site_aniso_U_22
_atom_site_aniso_U_33
_atom_site_aniso_U_23
_atom_site_aniso_U_13
_atom_site_aniso_U_12
S1 0.0513(5) 0.0793(6) 0.0795(7) -0.0062(5) -0.0013(4) -0.0073(4)
N1 0.123(3) 0.118(3) 0.139(4) 0.004(3) -0.013(3) -0.054(3)
N2 0.151(3) 0.093(3) 0.101(3) 0.014(2) -0.025(3) -0.003(2)
C1 0.089(3) 0.081(3) 0.094(3) -0.002(2) -0.006(2) -0.013(2)
C2 0.092(3) 0.065(2) 0.092(3) -0.004(2) -0.015(2) -0.006(2)
C3 0.074(2) 0.058(2) 0.083(3) 0.0020(19) -0.002(2) -0.0041(17)
C4 0.072(2) 0.059(2) 0.078(3) 0.0043(18) 0.0010(19) -0.0012(17)
C5 0.081(2) 0.0572(19) 0.080(3) 0.0081(17) -0.011(2) -0.0125(18)
C6 0.071(2) 0.0546(19) 0.071(2) 0.0055(17) 0.0012(18) -0.0021(16)
C7 0.072(2) 0.0603(19) 0.065(2) 0.0042(16) -0.0046(18) -0.0033(17)
C8 0.0658(19) 0.062(2) 0.064(2) 0.0016(16) 0.0002(17) 0.0082(17)
C9 0.0541(17) 0.0573(19) 0.055(2) -0.0046(15) -0.0042(15) 0.0011(14)
C10 0.0558(18) 0.0646(19) 0.059(2) 0.0038(16) -0.0086(15) 0.0007(16)
C11 0.0614(19) 0.0607(19) 0.065(2) 0.0038(16) -0.0101(16) -0.0030(16)
C12 0.0520(17) 0.0641(19) 0.050(2) -0.0049(15) -0.0008(14) -0.0021(15)
C13 0.0536(17) 0.075(2) 0.066(2) 0.0006(18) -0.0077(16) 0.0063(17)
C14 0.0606(19) 0.066(2) 0.072(3) 0.0023(17) -0.0064(17) 0.0093(17)
C15 0.101(3) 0.082(3) 0.093(3) 0.026(2) -0.009(2) -0.021(2)
C16 0.238(7) 0.178(5) 0.131(5) 0.101(4) -0.095(5) -0.135(5)
C17 0.079(2) 0.066(2) 0.077(3) 0.0123(19) -0.003(2) -0.0001(18)
C18 0.154(4) 0.107(3) 0.103(4) 0.049(3) -0.029(3) -0.040(3)
C19 0.0557(18) 0.070(2) 0.049(2) -0.0020(16) -0.0076(14) -0.0102(16)
C20 0.068(2) 0.081(2) 0.065(3) 0.0100(19) 0.0008(17) -0.0206(19)
C21 0.105(3) 0.070(2) 0.076(3) 0.005(2) -0.011(2) -0.023(2)
C22 0.106(3) 0.076(3) 0.067(3) -0.010(2) -0.022(2) 0.007(2)
C23 0.071(2) 0.099(3) 0.068(3) -0.015(2) -0.0026(19) 0.006(2)
C24 0.0587(18) 0.074(2) 0.061(2) -0.0031(17) 0.0024(16) -0.0083(17)

loop_
_atom_type_symbol
_atom_type_description
_atom_type_scat_dispersion_real
_atom_type_scat_dispersion_imag
_atom_type_scat_source
C C 0.003 0.002 'International Tables Vol C Tables 4.2.6.8 and 6.1.1.4'
S S 0.125 0.123 'International Tables Vol C Tables 4.2.6.8 and 6.1.1.4'
N N 0.006 0.003 'International Tables Vol C Tables 4.2.6.8 and 6.1.1.4'
H H 0 0 'International Tables Vol C Tables 4.2.6.8 and 6.1.1.4'

loop_
_geom_angle_atom_site_label_1
_geom_angle_atom_site_label_2
_geom_angle_atom_site_label_3
_geom_angle
C12 S1 C19 106.27(14)
N1 C1 C3 178.5(5)
N2 C2 C3 179.1(5)
C4 C3 C2 122.1(3)
C4 C3 C1 122.5(4)
C2 C3 C1 115.4(4)
C3 C4 C5 121.0(3)
C3 C4 C15 121.1(3)
C5 C4 C15 117.9(3)
C6 C5 C4 123.7(3)
C5 C6 C7 118.8(3)
C5 C6 C17 119.8(3)
C7 C6 C17 121.3(3)
C8 C7 C6 126.8(3)
C7 C8 C9 126.1(3)
C10 C9 C14 116.6(3)
C10 C9 C8 123.4(3)
C14 C9 C8 120.0(3)
C11 C10 C9 122.1(3)
C10 C11 C12 120.4(3)
C11 C12 C13 118.6(3)
C11 C12 S1 124.2(2)
C13 C12 S1 117.1(2)
C14 C13 C12 120.2(3)
C13 C14 C9 122.1(3)
C16 C15 C4 117.5(3)
C15 C16 C17 124.3(4)
C15 C16 C18 118.2(4)
C17 C16 C18 116.0(4)
C16 C17 C6 114.8(3)
C20 C19 C24 118.5(3)
C20 C19 S1 117.1(3)
C24 C19 S1 124.1(2)
C21 C20 C19 120.9(3)
C20 C21 C22 120.3(3)
C23 C22 C21 119.4(4)
C22 C23 C24 120.9(4)
C23 C24 C19 119.9(3)

loop_
_geom_bond_atom_site_label_1
_geom_bond_atom_site_label_2
_geom_bond_distance
S1 C12 1.763(3)
S1 C19 1.763(3)
N1 C1 1.141(4)
N2 C2 1.149(5)
C1 C3 1.433(5)
C2 C3 1.424(6)
C3 C4 1.374(5)
C4 C5 1.426(4)
C4 C15 1.480(5)
C5 C6 1.352(5)
C6 C7 1.442(4)
C6 C17 1.503(5)
C7 C8 1.341(4)
C8 C9 1.449(4)
C9 C10 1.391(4)
C9 C14 1.393(4)
C10 C11 1.375(4)
C11 C12 1.384(4)
C12 C13 1.391(4)
C13 C14 1.374(4)
C15 C16 1.376(6)
C16 C17 1.437(5)
C16 C18 1.519(6)
C19 C20 1.383(4)
C19 C24 1.395(4)
C20 C21 1.372(5)
C21 C22 1.375(5)
C22 C23 1.372(5)
C23 C24 1.376(4)
